data_1522510
loop_
_publ_author_name
'Mel'nik, E.V.'
'Kripyakevich, P.I.'

_publ_section_title
;
 The compound Mg2 Li Zn3: a Laves phase with a new type of superstructure
;
_journal_name_full Kristallografiya
_journal_page_first 645
_journal_page_last 646
_journal_volume 19
_journal_year 1974
_chemical_formula_sum 'Li Mg2 Zn3'
_space_group_IT_number 194
_symmetry_space_group_name_Hall '-P 6c 2c'
_symmetry_space_group_name_H-M 'P 63/m m c'
_cell_angle_alpha 90
_cell_angle_beta 90
_cell_angle_gamma 120
_cell_formula_units_Z 16
_cell_length_a 10.46
_cell_length_b 10.46
_cell_length_c 17.05
_cell_volume 1615.542
_citation_journal_id_ASTM KRISAJ
_cod_data_source_file Melnik_KRISAJ_1974_976.cif
_cod_data_source_block Li1Mg2Zn3
_cod_original_formula_sum 'Li1 Mg2 Zn3'
_cod_database_code 1522510

loop_
_symmetry_equiv_pos_as_xyz
x,y,z
x-y,x,z+1/2
-y,x-y,z
-x,-y,z+1/2
-x+y,-x,z
y,-x+y,z+1/2
-y,-x,-z+1/2
x-y,-y,-z
x,x-y,-z+1/2
y,x,-z
-x+y,y,-z+1/2
-x,-x+y,-z
-x,-y,-z
-x+y,-x,-z-1/2
y,-x+y,-z
x,y,-z-1/2
x-y,x,-z
-y,x-y,-z-1/2
y,x,z-1/2
-x+y,y,z
-x,-x+y,z-1/2
-y,-x,z
x-y,-y,z-1/2
x,x-y,z

loop_
_atom_site_label
_atom_site_type_symbol
_atom_site_fract_x
_atom_site_fract_y
_atom_site_fract_z
_atom_site_occupancy
_atom_site_U_iso_or_equiv
Zn6 Zn 0.25 0.5 0.5 1 0.0
Mg1 Mg 0 0 0.094 1 0.0
Li1 Li 0.3333 0.6667 0.875 1 0.0
Li3 Li 0.083 0.667 0.25 0.5 0.0
Zn3 Zn 0.583 0.166 0.25 1 0.0
Mg2 Mg 0.3333 0.6667 0.156 1 0.0
Zn1 Zn 0.25 0 0 0.5 0.0
Zn5 Zn 0.167 0.334 0.125 1 0.0
Mg3 Mg 0.167 0.334 0.844 1 0.0
Li2 Li 0.25 0 0 0.5 0.0
Mg4 Mg 0.5 0 0.094 1 0.0
Zn4 Zn 0.083 0.166 0.25 1 0.0
Zn2 Zn 0.083 0.667 0.25 0.5 0.0
